data_2203666
loop_
_publ_author_name
'Chang-Sheng Gu'
'Ji-Wei Liu'
'Li-Hua Huo'
'Hui Zhao'
'Jing-Gui Zhao'
'Shan Gao'

_publ_section_title
;
 3-Carboxyphenoxyacetic acid monohydrate
;
_journal_issue 5
_journal_name_full 'Acta Crystallographica Section E'
_journal_page_first o760
_journal_page_last o761
_journal_paper_doi 10.1107/S1600536804008062
_journal_volume 60
_journal_year 2004
_chemical_formula_iupac 'C9 H8 O5, H2 O'
_chemical_formula_moiety 'C9 H8 O5, H2 O'
_chemical_formula_sum 'C9 H10 O6'
_chemical_formula_weight 214.17
_chemical_name_systematic
;
3-carboxylphenoxyacetic acid monohydrate
;
_space_group_IT_number 14
_symmetry_cell_setting monoclinic
_symmetry_space_group_name_Hall '-P 2yn'
_symmetry_space_group_name_H-M 'P 1 21/n 1'
_atom_sites_solution_hydrogens geom
_atom_sites_solution_primary direct
_atom_sites_solution_secondary difmap
_cell_angle_alpha 90.00
_cell_angle_beta 97.22(3)
_cell_angle_gamma 90.00
_cell_formula_units_Z 4
_cell_length_a 8.728(2)
_cell_length_b 4.8470(10)
_cell_length_c 21.935(4)
_cell_measurement_reflns_used 6464
_cell_measurement_temperature 293(2)
_cell_measurement_theta_max 27.42
_cell_measurement_theta_min 3.86
_cell_volume 920.6(3)
_computing_cell_refinement RAPID-AUTO
_computing_data_collection 'RAPID-AUTO (Rigaku, 1998)'
_computing_data_reduction 'CrystalStructure (Rigaku/MSC, 2002)'
_computing_molecular_graphics SHELXL97
_computing_publication_material SHELXL97
_computing_structure_refinement 'SHELXL97 (Sheldrick, 1997)'
_computing_structure_solution 'SHELXS97 (Sheldrick, 1997)'
_diffrn_ambient_temperature 293(2)
_diffrn_detector_area_resol_mean 10.000
_diffrn_measured_fraction_theta_full 0.996
_diffrn_measured_fraction_theta_max 0.996
_diffrn_measurement_device_type 'Rigaku R-AXIS RAPID'
_diffrn_measurement_method \w
_diffrn_radiation_monochromator graphite
_diffrn_radiation_source 'fine-focus sealed tube'
_diffrn_radiation_type MoK\a
_diffrn_radiation_wavelength 0.71073
_diffrn_reflns_av_R_equivalents 0.0193
_diffrn_reflns_av_sigmaI/netI 0.0318
_diffrn_reflns_limit_h_max 11
_diffrn_reflns_limit_h_min -11
_diffrn_reflns_limit_k_max 6
_diffrn_reflns_limit_k_min -6
_diffrn_reflns_limit_l_max 28
_diffrn_reflns_limit_l_min -28
_diffrn_reflns_number 3435
_diffrn_reflns_theta_full 27.47
_diffrn_reflns_theta_max 27.47
_diffrn_reflns_theta_min 3.43
_diffrn_standards_decay_% 0
_diffrn_standards_interval_count 0
_diffrn_standards_interval_time 0
_diffrn_standards_number 0
_exptl_absorpt_coefficient_mu 0.13
_exptl_absorpt_correction_T_max 0.986
_exptl_absorpt_correction_T_min 0.960
_exptl_absorpt_correction_type multi-scan
_exptl_absorpt_process_details '(ABSCOR; Higashi, 1995)'
_exptl_crystal_colour colorless
_exptl_crystal_density_diffrn 1.545
_exptl_crystal_density_method 'not measured'
_exptl_crystal_description plate
_exptl_crystal_F_000 448
_exptl_crystal_size_max 0.38
_exptl_crystal_size_mid 0.26
_exptl_crystal_size_min 0.11
_refine_diff_density_max 0.27
_refine_diff_density_min -0.18
_refine_ls_extinction_method none
_refine_ls_goodness_of_fit_ref 1.02
_refine_ls_hydrogen_treatment mixed
_refine_ls_matrix_type full
_refine_ls_number_parameters 152
_refine_ls_number_reflns 2097
_refine_ls_number_restraints 4
_refine_ls_restrained_S_all 1.02
_refine_ls_R_factor_all 0.066
_refine_ls_R_factor_gt 0.045
_refine_ls_shift/su_max 0.000
_refine_ls_shift/su_mean 0.000
_refine_ls_structure_factor_coef Fsqd
_refine_ls_weighting_details 'calc w = 1/[\s^2^(Fo^2^)+(0.0647P)^2^] where P = (Fo^2^+2Fc^2^)/3'
_refine_ls_weighting_scheme calc
_refine_ls_wR_factor_gt 0.110
_refine_ls_wR_factor_ref 0.117
_reflns_number_gt 1403
_reflns_number_total 2097
_reflns_threshold_expression I>2\s(I)
_cod_data_source_file wk6017.cif
_cod_data_source_block I
_cod_depositor_comments
;
The following automatic conversions were performed:
'_geom_bond_publ_flag' value 'Yes' changed to 'yes' according to
'/home/saulius/struct/CIF-dictionaries/cif_core.dic' dictionary named
'cif_core.dic' version 2.4.1 from 2010-06-29 (4
times).

'_geom_bond_publ_flag' value 'No' changed to 'no' according to
'/home/saulius/struct/CIF-dictionaries/cif_core.dic' dictionary named
'cif_core.dic' version 2.4.1 from 2010-06-29 (20
times).

'_geom_angle_publ_flag' value 'Yes' changed to 'yes' according to
'/home/saulius/struct/CIF-dictionaries/cif_core.dic' dictionary named
'cif_core.dic' version 2.4.1 from 2010-06-29 (8
times).

'_geom_angle_publ_flag' value 'No' changed to 'no' according to
'/home/saulius/struct/CIF-dictionaries/cif_core.dic' dictionary named
'cif_core.dic' version 2.4.1 from 2010-06-29 (26
times).

'_geom_torsion_publ_flag' value 'No' changed to 'no' according to
'/home/saulius/struct/CIF-dictionaries/cif_core.dic' dictionary named
'cif_core.dic' version 2.4.1 from 2010-06-29 (18
times).

'_geom_hbond_publ_flag' value 'Yes' changed to 'yes' according to
'/home/saulius/struct/CIF-dictionaries/cif_core.dic' dictionary named
'cif_core.dic' version 2.4.1 from 2010-06-29 (5 times).

Automatic conversion script
Id: cif_fix_enum 1527 2010-12-29 10:47:43Z saulius 

The following automatic conversions were performed:

'_chemical_melting_point' value 'not measured' was changed to '?' -
the value is undefined or not given.

Automatic conversion script
Id: cif_fix_values 1646 2011-03-28 12:23:43Z adriana 

The following automatic conversions were performed:

'_chemical_melting_point' value 'not measured' was changed to '?' -
the value is undefined or not given.

'_geom_bond_publ_flag' value
'Yes' changed to 'yes' according to
/home/saulius/struct/CIF-dictionaries/cif_core.dic dictionary named
'cif_core.dic' version 2.4.1 from 2010-06-29 (4
times).

'_geom_bond_publ_flag' value 'No' changed to 'no' according
to /home/saulius/struct/CIF-dictionaries/cif_core.dic dictionary
named 'cif_core.dic' version 2.4.1 from 2010-06-29 (20
times).

'_geom_angle_publ_flag' value 'Yes' changed to 'yes'
according to /home/saulius/struct/CIF-dictionaries/cif_core.dic
dictionary named 'cif_core.dic' version 2.4.1 from 2010-06-29 (8
times).

'_geom_angle_publ_flag' value 'No' changed to 'no' according
to /home/saulius/struct/CIF-dictionaries/cif_core.dic dictionary
named 'cif_core.dic' version 2.4.1 from 2010-06-29 (26
times).

'_geom_torsion_publ_flag' value 'No' changed to 'no'
according to /home/saulius/struct/CIF-dictionaries/cif_core.dic
dictionary named 'cif_core.dic' version 2.4.1 from 2010-06-29 (18
times).

'_geom_hbond_publ_flag' value 'Yes' changed to 'yes'
according to /home/saulius/struct/CIF-dictionaries/cif_core.dic
dictionary named 'cif_core.dic' version 2.4.1 from 2010-06-29 (5
times).

Automatic conversion script
Id: cif_fix_values 1715 2011-07-08 13:25:40Z adriana 
;
_cod_original_sg_symbol_H-M 'P 21/n'
_cod_database_code 2203666
_cod_database_fobs_code 2203666

loop_
_symmetry_equiv_pos_as_xyz
'x, y, z'
'-x+1/2, y+1/2, -z+1/2'
'-x, -y, -z'
'x-1/2, -y-1/2, z-1/2'

loop_
_atom_site_label
_atom_site_fract_x
_atom_site_fract_y
_atom_site_fract_z
_atom_site_U_iso_or_equiv
_atom_site_adp_type
_atom_site_calc_flag
_atom_site_refinement_flags
_atom_site_occupancy
_atom_site_type_symbol
O1 0.6169(2) 0.5669(3) 0.12001(6) 0.0491(3) Uani d D 1 O
O2 0.7714(2) 0.9306(3) 0.13044(5) 0.0491(3) Uani d . 1 O
O3 0.7568(2) 0.9910(3) 0.01102(5) 0.0485(4) Uani d . 1 O
O4 1.04680(10) 1.6457(3) -0.09513(5) 0.0467(3) Uani d D 1 O
O5 0.9775(2) 1.5923(3) -0.19571(6) 0.0569(4) Uani d . 1 O
O1W 0.6439(2) 0.5666(4) 0.23774(7) 0.0723(5) Uani d D 1 O
C1 0.6935(2) 0.7679(4) 0.09922(8) 0.0390(4) Uani d . 1 C
C2 0.6724(2) 0.7693(4) 0.03005(7) 0.0415(4) Uani d . 1 C
C3 0.7544(2) 1.0394(4) -0.05081(7) 0.0396(4) Uani d . 1 C
C4 0.6579(2) 0.9097(4) -0.09631(8) 0.0422(4) Uani d . 1 C
C5 0.6627(2) 0.9830(4) -0.15686(8) 0.0467(4) Uani d . 1 C
C6 0.7617(2) 1.1832(4) -0.17202(7) 0.0441(4) Uani d . 1 C
C7 0.8592(2) 1.3125(3) -0.12620(7) 0.0369(4) Uani d . 1 C
C8 0.8553(2) 1.2405(4) -0.06552(7) 0.0395(4) Uani d . 1 C
C9 0.9658(2) 1.5287(4) -0.14309(7) 0.0398(4) Uani d . 1 C
H2A 0.7093 0.5974 0.0146 0.050 Uiso calc R 1 H
H2B 0.5639 0.7896 0.0145 0.050 Uiso calc R 1 H
H4 0.5900 0.7739 -0.0864 0.051 Uiso calc R 1 H
H5 0.5979 0.8950 -0.1877 0.056 Uiso calc R 1 H
H6 0.7634 1.2321 -0.2129 0.053 Uiso calc R 1 H
H8 0.9206 1.3274 -0.0346 0.047 Uiso calc R 1 H
H11 1.102(2) 1.773(4) -0.1062(9) 0.060(6) Uiso d D 1 H
H10 0.627(3) 0.565(5) 0.1594(7) 0.073(7) Uiso d D 1 H
H12B 0.587(3) 0.651(5) 0.2600(10) 0.096(9) Uiso d D 1 H
H12A 0.684(3) 0.439(5) 0.2580(10) 0.1000(10) Uiso d D 1 H

loop_
_atom_site_aniso_label
_atom_site_aniso_U_11
_atom_site_aniso_U_22
_atom_site_aniso_U_33
_atom_site_aniso_U_12
_atom_site_aniso_U_13
_atom_site_aniso_U_23
O1 0.0604(8) 0.0487(8) 0.0399(7) -0.0132(6) 0.0132(6) 0.0024(6)
O2 0.0620(8) 0.0468(8) 0.0392(7) -0.0123(6) 0.0084(6) -0.0005(6)
O3 0.0684(9) 0.0650(9) 0.0323(7) -0.0344(7) 0.0083(6) 0.0033(6)
O4 0.0555(8) 0.0442(8) 0.0410(6) -0.0129(6) 0.0086(5) 0.0000(6)
O5 0.0705(9) 0.0650(10) 0.0368(7) -0.0167(7) 0.0109(6) 0.0073(6)
O1W 0.1010(10) 0.0790(10) 0.0414(8) 0.0336(10) 0.0241(8) 0.0122(8)
C1 0.0407(8) 0.0380(10) 0.0397(9) -0.0002(7) 0.0104(7) 0.0011(8)
C2 0.0469(9) 0.0400(10) 0.0381(9) -0.0057(8) 0.0083(7) 0.0012(8)
C3 0.0453(9) 0.0420(10) 0.0324(8) -0.0026(7) 0.0075(7) -0.0007(7)
C4 0.0449(9) 0.0410(10) 0.0415(9) -0.0078(8) 0.0080(7) -0.0023(8)
C5 0.0500(10) 0.05120(10) 0.0374(9) -0.0068(8) 0.0002(7) -0.0058(8)
C6 0.0530(10) 0.0490(10) 0.0306(8) -0.0038(8) 0.0056(7) 0.0014(8)
C7 0.0411(8) 0.0352(9) 0.0351(8) 0.0015(7) 0.0078(6) -0.0016(7)
C8 0.0442(9) 0.0420(10) 0.0320(8) -0.0044(7) 0.0049(7) -0.0027(7)
C9 0.0433(9) 0.0410(10) 0.0355(8) 0.0023(7) 0.0073(7) 0.0002(7)

loop_
_atom_type_symbol
_atom_type_description
_atom_type_scat_dispersion_real
_atom_type_scat_dispersion_imag
_atom_type_scat_source
C C 0.0033 0.0016 'International Tables Vol C Tables 4.2.6.8 and 6.1.1.4'
H H 0.0000 0.0000 'International Tables Vol C Tables 4.2.6.8 and 6.1.1.4'
O O 0.0106 0.0060 'International Tables Vol C Tables 4.2.6.8 and 6.1.1.4'

loop_
_geom_angle_atom_site_label_1
_geom_angle_atom_site_label_2
_geom_angle_atom_site_label_3
_geom_angle
_geom_angle_publ_flag
O1 C1 C2 110.80(10) yes
O2 C1 O1 125.0(2) yes
O2 C1 C2 124.2(2) yes
O3 C2 C1 107.60(10) yes
O3 C2 H2A 110.2 no
O3 C2 H2B 110.2 no
O3 C3 C4 124.8(2) no
O3 C3 C8 114.90(10) no
O4 C9 C7 113.30(10) yes
O5 C9 O4 123.4(2) yes
O5 C9 C7 123.3(2) yes
C1 C2 H2A 110.2 no
C1 C2 H2B 110.2 no
C1 O1 H10 112(2) no
C3 C4 C5 119.4(2) no
C3 C4 H4 120.3 no
C3 C8 C7 119.9(2) no
C3 C8 H8 120.1 no
C3 O3 C2 118.90(10) yes
C4 C3 C8 120.3(2) no
C4 C5 H5 119.6 no
C5 C4 H4 120.3 no
C5 C6 C7 119.6(2) no
C5 C6 H6 120.2 no
C6 C5 C4 120.9(2) no
C6 C5 H5 119.6 no
C6 C7 C9 119.2(2) no
C7 C6 H6 120.2 no
C7 C8 H8 120.1 no
C8 C7 C6 119.9(2) no
C8 C7 C9 120.9(2) no
C9 O4 H11 111.0(10) no
H2A C2 H2B 108.5 no
H12B O1W H12A 108(3) no

loop_
_geom_bond_atom_site_label_1
_geom_bond_atom_site_label_2
_geom_bond_distance
_geom_bond_publ_flag
O1 C1 1.296(2) yes
O1 H10 0.86(2) no
O2 C1 1.199(2) yes
O3 C3 1.374(2) no
O3 C2 1.396(2) no
O4 C9 1.319(2) yes
O4 H11 0.84(2) no
O5 C9 1.211(2) yes
O1W H12B 0.84(2) no
O1W H12A 0.82(2) no
C1 C2 1.505(2) no
C2 H2A 0.9700 no
C2 H2B 0.9700 no
C3 C4 1.374(2) no
C3 C8 1.379(2) no
C4 C5 1.381(2) no
C4 H4 0.9300 no
C5 C6 1.367(2) no
C5 H5 0.9300 no
C6 C7 1.383(2) no
C6 H6 0.9300 no
C7 C8 1.380(2) no
C7 C9 1.479(2) no
C8 H8 0.9300 no

loop_
_geom_hbond_atom_site_label_D
_geom_hbond_atom_site_label_H
_geom_hbond_atom_site_label_A
_geom_hbond_site_symmetry_A
_geom_hbond_distance_DH
_geom_hbond_distance_HA
_geom_hbond_distance_DA
_geom_hbond_angle_DHA
_geom_hbond_publ_flag
O1 H10 O1W . 0.86(2) 1.71(2) 2.563(2) 179(3) yes
O4 H11 O2 3_785 0.84(2) 1.93(2) 2.765(2) 179(2) yes
O1W H12A O2 2_645 0.82(2) 2.43(3) 2.967(2) 124(2) yes
O1W H12A O1W 2_645 0.82(2) 2.34(2) 3.057(2) 147(2) yes
O1W H12B O5 4_586 0.84(2) 1.91(2) 2.740(2) 169(3) yes

loop_
_geom_torsion_atom_site_label_1
_geom_torsion_atom_site_label_2
_geom_torsion_atom_site_label_3
_geom_torsion_atom_site_label_4
_geom_torsion
_geom_torsion_publ_flag
O1 C1 C2 O3 179.60(10) no
O2 C1 C2 O3 -0.7(2) no
O3 C3 C4 C5 177.8(2) no
O3 C3 C8 C7 -177.9(2) no
C2 O3 C3 C4 9.5(3) no
C2 O3 C3 C8 -172.5(2) no
C3 O3 C2 C1 -179.1(2) no
C3 C4 C5 C6 -0.2(3) no
C4 C3 C8 C7 0.2(3) no
C4 C5 C6 C7 0.6(3) no
C5 C6 C7 C8 -0.5(3) no
C6 C7 C8 C3 0.1(3) no
C6 C7 C9 O4 176.7(2) no
C6 C7 C9 O5 -3.2(3) no
C8 C3 C4 C5 -0.1(3) no
C8 C7 C9 O4 -2.8(2) no
C8 C7 C9 O5 177.3(2) no
C9 C7 C8 C3 179.6(2) no

loop_
_cod_related_entry_id
_cod_related_entry_database
_cod_related_entry_code
1 ChemSpider 21130839
